data_2104557
loop_
_publ_author_name
'Marsh, Richard E.'

_publ_section_title
;
 Space groups <i>P</i>1 and <i>Cc</i>: how are they doing?
;
_journal_coeditor_code BK5088
_journal_issue 6
_journal_name_full 'Acta Crystallographica Section B'
_journal_page_first 782
_journal_page_last 783
_journal_paper_doi 10.1107/S0108768109046448
_journal_volume 65
_journal_year 2009
_chemical_formula_moiety 'C24 H20 As, C6 H12 Cl4 N3 O3 Pt2, 0.5(C5 H12)'
_chemical_formula_sum 'C32.5 H38 As Cl4 N3 O3 Pt2'
_chemical_formula_weight 1125.6
_chemical_name_systematic
;
Tetraphenylarsonium tris(mu(2)-acetamidato)-tetrachloro-di-platinum(ii)
pentane solvate

;
_space_group_IT_number 2
_symmetry_cell_setting triclinic
_symmetry_space_group_name_Hall '-P 1'
_symmetry_space_group_name_H-M 'P -1'
_cell_angle_alpha 104.322(2)
_cell_angle_beta 97.420(2)
_cell_angle_gamma 105.320(2)
_cell_formula_units_Z 2
_cell_length_a 8.6244(3)
_cell_length_b 14.6244(5)
_cell_length_c 15.3213(5)
_cell_measurement_temperature 293(2)
_cell_volume 1766.29(11)
_diffrn_ambient_temperature 293(2)
_diffrn_radiation_monochromator graphite
_diffrn_radiation_source 'fine-focus sealed tube'
_diffrn_radiation_type MoK\a
_diffrn_radiation_wavelength 0.71073
_exptl_crystal_colour orange
_exptl_crystal_density_diffrn 2.117
_exptl_crystal_density_method 'not measured'
_exptl_crystal_F_000 1070
_exptl_crystal_size_max 0.224
_exptl_crystal_size_mid 0.036
_exptl_crystal_size_min 0.010
_cod_data_source_file bk5088.cif
_cod_data_source_block UCUNOW
_cod_original_cell_volume 1766.28(10)
_cod_original_sg_symbol_H-M P-1
_cod_database_code 2104557

loop_
_symmetry_equiv_pos_as_xyz
'x, y, z'
'-x, -y, -z'

loop_
_atom_site_label
_atom_site_type_symbol
_atom_site_fract_x
_atom_site_fract_y
_atom_site_fract_z
_atom_site_occupancy
Pt1 Pt 0.42062 0.21392 0.31428 1
Pt2 Pt 0.62180 0.38692 0.38131 1
Cl1 Cl 0.2116 0.0520 0.2710 1
Cl2 Cl 0.4463 0.1858 0.1640 1
Cl3 Cl 0.7130 0.4114 0.2499 1
Cl4 Cl 0.8126 0.5507 0.4714 1
N1 N 0.7890 0.3198 0.4054 1
H1 H 0.8870 0.3558 0.4320 1
N2 N 0.5500 0.3789 0.5002 1
H2 H 0.5896 0.4297 0.5472 1
N3 N 0.2545 0.2828 0.2920 1
H3 H 0.1564 0.2472 0.2673 1
O1 O 0.6133 0.1607 0.3434 1
O2 O 0.3815 0.2215 0.4438 1
O3 O 0.4304 0.4400 0.3486 1
C1 C 0.7555 0.2233 0.3832 1
C2 C 0.8930 0.1805 0.4024 1
H4 H 0.8674 0.1416 0.4414 1
H5 H 0.9897 0.2318 0.4306 1
H6 H 0.9090 0.1404 0.3477 1
C3 C 0.4475 0.3026 0.5094 1
C4 C 0.3980 0.3040 0.6009 1
H7 H 0.4534 0.3670 0.6444 1
H8 H 0.2826 0.2921 0.5934 1
H9 H 0.4269 0.2538 0.6223 1
C5 C 0.2855 0.3789 0.3116 1
C6 C 0.1535 0.4236 0.2930 1
H10 H 0.0528 0.3746 0.2686 1
H11 H 0.1766 0.4590 0.2512 1
H12 H 0.1464 0.4662 0.3470 1
As1 As 0.1248 0.2754 -0.0830 1
C7 C 0.2416 0.4064 -0.0028 1
C8 C 0.2022 0.4877 -0.0181 1
H13 H 0.1268 0.4797 -0.0705 1
C9 C 0.2756 0.5812 0.0449 1
H14 H 0.2494 0.6355 0.0346 1
C10 C 0.3884 0.5932 0.1232 1
H15 H 0.4375 0.6556 0.1654 1
C11 C 0.4276 0.5118 0.1386 1
H16 H 0.5030 0.5198 0.1910 1
C12 C 0.3540 0.4184 0.0756 1
H17 H 0.3804 0.3640 0.0858 1
C13 C -0.0078 0.2806 -0.1895 1
C14 C 0.0551 0.3431 -0.2400 1
H18 H 0.1593 0.3885 -0.2181 1
C15 C -0.0378 0.3376 -0.3232 1
H19 H 0.0044 0.3794 -0.3570 1
C16 C -0.1934 0.2698 -0.3560 1
H20 H -0.2555 0.2661 -0.4116 1
C17 C -0.2564 0.2071 -0.3055 1
H21 H -0.3605 0.1619 -0.3274 1
C18 C -0.1634 0.2128 -0.2222 1
H22 H -0.2056 0.1710 -0.1884 1
C19 C 0.2641 0.1988 -0.1276 1
C20 C 0.3834 0.1850 -0.0670 1
H23 H 0.4020 0.2162 -0.0043 1
C21 C 0.4756 0.1244 -0.1000 1
H24 H 0.5556 0.1152 -0.0594 1
C22 C 0.4482 0.0777 -0.1936 1
H25 H 0.5097 0.0372 -0.2156 1
C23 C 0.3287 0.0915 -0.2542 1
H26 H 0.3104 0.0602 -0.3168 1
C24 C 0.2367 0.1521 -0.2212 1
H27 H 0.1568 0.1614 -0.2617 1
C25 C -0.0080 0.2084 -0.0142 1
C26 C -0.0542 0.2622 0.0606 1
H28 H -0.0182 0.3310 0.0778 1
C27 C -0.1542 0.2130 0.1096 1
H29 H -0.1850 0.2490 0.1596 1
C28 C -0.2079 0.1101 0.0838 1
H30 H -0.2748 0.0772 0.1164 1
C29 C -0.1618 0.0564 0.0090 1
H31 H -0.1978 -0.0125 -0.0082 1
C30 C -0.0620 0.1054 -0.0399 1
H32 H -0.0311 0.0695 -0.0899 1

loop_
_geom_angle_atom_site_label_1
_geom_angle_atom_site_label_2
_geom_angle_atom_site_label_3
_geom_angle
_geom_angle_site_symmetry_1
_geom_angle_site_symmetry_2
_geom_angle_site_symmetry_3
_geom_angle_publ_flag
Pt2 Pt1 Cl1 171.42 . . . yes
Pt2 Pt1 Cl2 99.43 . . . yes
Pt2 Pt1 O1 87.62 . . . yes
Pt2 Pt1 O2 87.35 . . . yes
Pt2 Pt1 N3 85.09 . . . yes
Cl1 Pt1 Cl2 88.86 . . . yes
Cl1 Pt1 O1 94.57 . . . yes
Cl1 Pt1 O2 84.40 . . . yes
Cl1 Pt1 N3 92.70 . . . yes
Cl2 Pt1 O1 90.36 . . . yes
Cl2 Pt1 O2 173.13 . . . yes
Cl2 Pt1 N3 90.47 . . . yes
O1 Pt1 O2 88.85 . . . yes
O1 Pt1 N3 172.70 . . . yes
O2 Pt1 N3 91.18 . . . yes
Pt1 Pt2 Cl4 170.48 . . . yes
Pt1 Pt2 O3 87.58 . . . yes
Pt1 Pt2 N1 85.77 . . . yes
Pt1 Pt2 N2 84.73 . . . yes
Cl3 Pt2 Cl4 89.22 . . . yes
Cl3 Pt2 O3 89.57 . . . yes
Cl3 Pt2 N1 90.95 . . . yes
Cl3 Pt2 N2 174.91 . . . yes
Cl4 Pt2 O3 94.64 . . . yes
Cl4 Pt2 N1 92.03 . . . yes
Cl4 Pt2 N2 86.06 . . . yes
O3 Pt2 N1 173.32 . . . yes
O3 Pt2 N2 88.92 . . . yes
N1 Pt2 N2 91.11 . . . yes
Pt1 Pt2 Cl3 100.06 . . . yes
C19 As1 C25 108.55 . . . yes
C7 As1 C13 111.04 . . . yes
C7 As1 C19 114.31 . . . yes
C7 As1 C25 106.75 . . . yes
C13 As1 C19 105.78 . . . yes
C13 As1 C25 110.43 . . . yes
Pt1 O1 C1 118.54 . . . yes
Pt1 O2 C3 120.11 . . . yes
Pt2 O3 C5 119.79 . . . yes
Pt2 N1 C1 123.25 . . . yes
Pt2 N2 C3 124.21 . . . yes
Pt1 N3 C5 125.12 . . . yes
Pt2 N1 H1 118.00 . . . no
C1 N1 H1 118.00 . . . no
C3 N2 H2 118.00 . . . no
Pt2 N2 H2 118.00 . . . no
C5 N3 H3 117.00 . . . no
Pt1 N3 H3 118.00 . . . no
As1 C7 C12 119.71 . . . yes
C8 C7 C12 119.79 . . . no
As1 C7 C8 120.20 . . . yes
C7 C8 C9 120.10 . . . no
C8 C9 C10 120.08 . . . no
C9 C10 C11 119.82 . . . no
C10 C11 C12 120.02 . . . no
C7 C12 C11 120.19 . . . no
C14 C13 C18 119.88 . . . no
As1 C13 C14 121.11 . . . yes
As1 C13 C18 118.61 . . . yes
C13 C14 C15 120.10 . . . no
C14 C15 C16 120.07 . . . no
C15 C16 C17 119.85 . . . no
C16 C17 C18 120.00 . . . no
C13 C18 C17 120.09 . . . no
As1 C19 C20 120.82 . . . yes
As1 C19 C24 119.06 . . . yes
C20 C19 C24 120.00 . . . no
C19 C20 C21 119.99 . . . no
C20 C21 C22 120.01 . . . no
C21 C22 C23 119.96 . . . no
C22 C23 C24 120.00 . . . no
C19 C24 C23 120.03 . . . no
As1 C25 C30 120.01 . . . yes
C26 C25 C30 119.85 . . . no
As1 C25 C26 120.12 . . . yes
C25 C26 C27 120.02 . . . no
C26 C27 C28 120.01 . . . no
C27 C28 C29 119.94 . . . no
C28 C29 C30 120.10 . . . no
C25 C30 C29 120.08 . . . no
C7 C8 H13 120.00 . . . no
C9 C8 H13 120.00 . . . no
C8 C9 H14 120.00 . . . no
C10 C9 H14 120.00 . . . no
C11 C10 H15 120.00 . . . no
C9 C10 H15 120.00 . . . no
C10 C11 H16 120.00 . . . no
C12 C11 H16 120.00 . . . no
C11 C12 H17 120.00 . . . no
C7 C12 H17 120.00 . . . no
C15 C14 H18 120.00 . . . no
C13 C14 H18 120.00 . . . no
C16 C15 H19 120.00 . . . no
C14 C15 H19 120.00 . . . no
C17 C16 H20 120.00 . . . no
C15 C16 H20 120.00 . . . no
C18 C17 H21 120.00 . . . no
C16 C17 H21 120.00 . . . no
C13 C18 H22 120.00 . . . no
C17 C18 H22 120.00 . . . no
C19 C20 H23 120.00 . . . no
C21 C20 H23 120.00 . . . no
C20 C21 H24 120.00 . . . no
C22 C21 H24 120.00 . . . no
C23 C22 H25 120.00 . . . no
C21 C22 H25 120.00 . . . no
C24 C23 H26 120.00 . . . no
C22 C23 H26 120.00 . . . no
C19 C24 H27 120.00 . . . no
C23 C24 H27 120.00 . . . no
C27 C26 H28 120.00 . . . no
C25 C26 H28 120.00 . . . no
C26 C27 H29 120.00 . . . no
C28 C27 H29 120.00 . . . no
C27 C28 H30 120.00 . . . no
C29 C28 H30 120.00 . . . no
C28 C29 H31 120.00 . . . no
C30 C29 H31 120.00 . . . no
C29 C30 H32 120.00 . . . no
C25 C30 H32 120.00 . . . no
O1 C1 C2 116.47 . . . yes
O1 C1 N1 124.81 . . . yes
N1 C1 C2 118.69 . . . yes
O2 C3 C4 116.17 . . . yes
O2 C3 N2 123.25 . . . yes
N2 C3 C4 120.58 . . . yes
N3 C5 C6 121.34 . . . yes
O3 C5 N3 122.39 . . . yes
O3 C5 C6 116.27 . . . yes
C1 C2 H4 109.00 . . . no
C1 C2 H5 109.00 . . . no
C1 C2 H6 112.00 . . . no
H4 C2 H5 109.00 . . . no
H4 C2 H6 108.00 . . . no
H5 C2 H6 109.00 . . . no
C3 C4 H7 109.00 . . . no
C3 C4 H8 110.00 . . . no
C3 C4 H9 109.00 . . . no
H7 C4 H8 109.00 . . . no
H7 C4 H9 110.00 . . . no
H8 C4 H9 109.00 . . . no
C5 C6 H10 111.00 . . . no
C5 C6 H11 110.00 . . . no
C5 C6 H12 110.00 . . . no
H10 C6 H11 109.00 . . . no
H10 C6 H12 109.00 . . . no
H11 C6 H12 109.00 . . . no

loop_
_geom_bond_atom_site_label_1
_geom_bond_atom_site_label_2
_geom_bond_distance
_geom_bond_site_symmetry_1
_geom_bond_site_symmetry_2
_geom_bond_publ_flag
Pt1 N3 1.9975 . . yes
Pt1 Cl2 2.2871 . . yes
Pt1 Pt2 2.5299 . . yes
Pt1 Cl1 2.4403 . . yes
Pt1 O1 2.0566 . . yes
Pt1 O2 2.0366 . . yes
Pt2 Cl3 2.3275 . . yes
Pt2 O3 2.0577 . . yes
Pt2 N1 1.9921 . . yes
Pt2 Cl4 2.4586 . . yes
Pt2 N2 2.0183 . . yes
As1 C7 1.9211 . . yes
As1 C13 1.8977 . . yes
As1 C19 1.9260 . . yes
As1 C25 1.9007 . . yes
O1 C1 1.2850 . . yes
O2 C3 1.2832 . . yes
O3 C5 1.2875 . . yes
N1 C1 1.3086 . . yes
N2 C3 1.2787 . . yes
N3 C5 1.3072 . . yes
N1 H1 0.8500 . . no
N2 H2 0.8500 . . no
N3 H3 0.8500 . . no
C7 C12 1.3850 . . no
C7 C8 1.3837 . . no
C8 C9 1.3906 . . no
C9 C10 1.3858 . . no
C10 C11 1.3849 . . no
C11 C12 1.3898 . . no
C13 C18 1.3829 . . no
C13 C14 1.3873 . . no
C14 C15 1.3873 . . no
C15 C16 1.3830 . . no
C16 C17 1.3896 . . no
C17 C18 1.3880 . . no
C19 C20 1.3845 . . no
C19 C24 1.3861 . . no
C20 C21 1.3884 . . no
C21 C22 1.3861 . . no
C22 C23 1.3857 . . no
C23 C24 1.3871 . . no
C25 C30 1.3890 . . no
C25 C26 1.3887 . . no
C26 C27 1.3898 . . no
C27 C28 1.3876 . . no
C28 C29 1.3876 . . no
C29 C30 1.3863 . . no
C8 H13 0.9300 . . no
C9 H14 0.9200 . . no
C10 H15 0.9300 . . no
C11 H16 0.9300 . . no
C12 H17 0.9300 . . no
C14 H18 0.9300 . . no
C15 H19 0.9300 . . no
C16 H20 0.9300 . . no
C17 H21 0.9200 . . no
C18 H22 0.9300 . . no
C20 H23 0.9300 . . no
C21 H24 0.9300 . . no
C22 H25 0.9300 . . no
C23 H26 0.9300 . . no
C24 H27 0.9300 . . no
C26 H28 0.9300 . . no
C27 H29 0.9300 . . no
C28 H30 0.9300 . . no
C29 H31 0.9300 . . no
C30 H32 0.9300 . . no
C1 C2 1.5092 . . no
C3 C4 1.5142 . . no
C5 C6 1.4853 . . no
C2 H4 0.9300 . . no
C2 H5 0.9300 . . no
C2 H6 0.9500 . . no
C4 H7 0.9500 . . no
C4 H8 0.9500 . . no
C4 H9 0.9500 . . no
C6 H10 0.9300 . . no
C6 H11 0.9300 . . no
C6 H12 0.9200 . . no
